data_7708361
loop_
_publ_author_name
'Cao, Ming-Yang'
'Hu, Chun-Li'
'Kong, Fang'
'Xiong, Zheyao'
'Mao, Jiang-Gao'

_publ_section_title
;
 M(B(SeO3)3)H2O(M = Al, Ga):The first boroselenites with a unique sandwich
 like double-layer structure
;
_journal_name_full 'Dalton Transactions'
_journal_paper_doi 10.1039/D1DT02890A
_journal_year 2021
_chemical_formula_sum 'B Ga H2 O10 Se3'
_chemical_formula_weight 479.43
_space_group_crystal_system orthorhombic
_space_group_IT_number 61
_space_group_name_Hall '-P 2ac 2ab'
_space_group_name_H-M_alt 'P b c a'
_atom_sites_solution_hydrogens difmap
_audit_creation_method SHELXL-2014/7
_audit_update_record
;
2021-09-17 deposited with the CCDC.	2021-09-17 downloaded from the CCDC.
;
_cell_angle_alpha 90
_cell_angle_beta 90
_cell_angle_gamma 90
_cell_formula_units_Z 8
_cell_length_a 8.5773(5)
_cell_length_b 8.8445(5)
_cell_length_c 22.0195(13)
_cell_measurement_reflns_used 7677
_cell_measurement_temperature 293(2)
_cell_measurement_theta_max 30.1440
_cell_measurement_theta_min 4.2560
_cell_volume 1670.44(17)
_computing_structure_refinement 'SHELXL-2014/7 (Sheldrick, 2014)'
_diffrn_ambient_temperature 293(2)
_diffrn_measured_fraction_theta_full 0.998
_diffrn_measured_fraction_theta_max 0.998
_diffrn_measurement_device_type CCD
_diffrn_radiation_type MoK\a
_diffrn_radiation_wavelength 0.71073
_diffrn_reflns_av_R_equivalents 0.0844
_diffrn_reflns_av_unetI/netI 0.0334
_diffrn_reflns_Laue_measured_fraction_full 0.998
_diffrn_reflns_Laue_measured_fraction_max 0.998
_diffrn_reflns_limit_h_max 10
_diffrn_reflns_limit_h_min -10
_diffrn_reflns_limit_k_max 11
_diffrn_reflns_limit_k_min -11
_diffrn_reflns_limit_l_max 27
_diffrn_reflns_limit_l_min -28
_diffrn_reflns_number 20255
_diffrn_reflns_point_group_measured_fraction_full 0.998
_diffrn_reflns_point_group_measured_fraction_max 0.998
_diffrn_reflns_theta_full 25.242
_diffrn_reflns_theta_max 27.101
_diffrn_reflns_theta_min 3.011
_exptl_absorpt_coefficient_mu 16.409
_exptl_absorpt_correction_T_max 1.00000
_exptl_absorpt_correction_T_min 0.40423
_exptl_absorpt_correction_type multi-scan
_exptl_absorpt_process_details
;
CrysAlisPro 1.171.39.9f (Rigaku Oxford Diffraction, 2015)
Empirical absorption correction using spherical harmonics,
 implemented in SCALE3 ABSPACK scaling algorithm.
;
_exptl_crystal_colour colorless
_exptl_crystal_density_diffrn 3.813
_exptl_crystal_description block
_exptl_crystal_F_000 1760
_exptl_crystal_size_max 0.500
_exptl_crystal_size_mid 0.300
_exptl_crystal_size_min 0.300
_refine_diff_density_max 0.747
_refine_diff_density_min -0.866
_refine_diff_density_rms 0.162
_refine_ls_extinction_method none
_refine_ls_goodness_of_fit_ref 1.074
_refine_ls_hydrogen_treatment constr
_refine_ls_matrix_type full
_refine_ls_number_parameters 136
_refine_ls_number_reflns 1841
_refine_ls_number_restraints 0
_refine_ls_restrained_S_all 1.074
_refine_ls_R_factor_all 0.0272
_refine_ls_R_factor_gt 0.0230
_refine_ls_shift/su_max 0.001
_refine_ls_shift/su_mean 0.000
_refine_ls_structure_factor_coef Fsqd
_refine_ls_weighting_details 'w=1/[\s^2^(Fo^2^)+(0.0240P)^2^+1.4232P] where P=(Fo^2^+2Fc^2^)/3'
_refine_ls_weighting_scheme calc
_refine_ls_wR_factor_gt 0.0545
_refine_ls_wR_factor_ref 0.0565
_reflns_Friedel_coverage 0.000
_reflns_number_gt 1654
_reflns_number_total 1841
_reflns_threshold_expression 'I > 2\s(I)'
_cod_data_source_file d1dt02890a2.cif
_cod_data_source_block GaB(SeO3)3(H2O)
_cod_database_code 7708361
_shelx_shelxl_version_number 2014/7
_shelx_space_group_comment
;
The symmetry employed for this shelxl refinement is uniquely defined
by the following loop, which should always be used as a source of
symmetry information in preference to the above space-group names.
They are only intended as comments.
;
_shelx_estimated_absorpt_t_min 0.045
_shelx_estimated_absorpt_t_max 0.084

loop_
_space_group_symop_operation_xyz
'x, y, z'
'-x+1/2, -y, z+1/2'
'-x, y+1/2, -z+1/2'
'x+1/2, -y+1/2, -z'
'-x, -y, -z'
'x-1/2, y, -z-1/2'
'x, -y-1/2, z-1/2'
'-x-1/2, y-1/2, z'

loop_
_atom_site_label
_atom_site_type_symbol
_atom_site_fract_x
_atom_site_fract_y
_atom_site_fract_z
_atom_site_U_iso_or_equiv
_atom_site_adp_type
_atom_site_occupancy
_atom_site_site_symmetry_order
_atom_site_calc_flag
_atom_site_refinement_flags_posn
_atom_site_refinement_flags_adp
_atom_site_refinement_flags_occupancy
_atom_site_disorder_assembly
_atom_site_disorder_group
Ga1 Ga 0.49680(4) 0.78090(4) 0.07406(2) 0.00683(11) Uani 1 1 d . . . . .
Se1 Se 0.54344(4) 0.71436(4) 0.22208(2) 0.00909(10) Uani 1 1 d . . . . .
Se2 Se 0.71023(4) 0.49357(3) 0.08212(2) 0.00723(10) Uani 1 1 d . . . . .
Se3 Se 0.21615(4) 0.99314(3) 0.11228(2) 0.00844(10) Uani 1 1 d . . . . .
B1 B 0.5367(5) 0.4140(4) 0.18695(18) 0.0075(8) Uani 1 1 d . . . . .
O1 O 0.4457(3) 0.7733(3) 0.16137(12) 0.0168(6) Uani 1 1 d . . . . .
O2 O 0.4203(3) 0.7805(3) 0.27698(11) 0.0119(5) Uani 1 1 d . . . . .
O3 O 0.4717(3) 0.5318(3) 0.22735(12) 0.0157(6) Uani 1 1 d . . . . .
O4 O 0.6996(3) 0.6839(2) 0.08018(12) 0.0107(5) Uani 1 1 d . . . . .
O5 O 0.9064(3) 0.4802(2) 0.08197(12) 0.0109(5) Uani 1 1 d . . . . .
O6 O 0.6803(3) 0.4679(3) 0.15946(12) 0.0131(5) Uani 1 1 d . . . . .
O7 O 0.2943(3) 0.8731(3) 0.06142(11) 0.0099(5) Uani 1 1 d . . . . .
O8 O 0.0843(3) 0.8656(3) 0.14327(12) 0.0130(5) Uani 1 1 d . . . . .
O9 O 0.0985(3) 1.0821(3) 0.06324(12) 0.0129(5) Uani 1 1 d . . . . .
O1W O 0.5294(3) 0.7843(3) -0.01570(12) 0.0157(6) Uani 1 1 d . . . . .
H1WB H 0.6281 0.7756 -0.0248 0.024 Uiso 1 1 d R U . . .
H1WA H 0.5039 0.8720 -0.0304 0.024 Uiso 1 1 d R U . . .

loop_
_atom_site_aniso_label
_atom_site_aniso_U_11
_atom_site_aniso_U_22
_atom_site_aniso_U_33
_atom_site_aniso_U_23
_atom_site_aniso_U_13
_atom_site_aniso_U_12
Ga1 0.0063(2) 0.0053(2) 0.0089(2) 0.00091(14) 0.00005(15) 0.00005(13)
Se1 0.0092(2) 0.00989(18) 0.00815(19) -0.00195(13) 0.00008(14) -0.00014(13)
Se2 0.0070(2) 0.00590(18) 0.0088(2) 0.00019(12) 0.00083(14) 0.00084(12)
Se3 0.0074(2) 0.00838(18) 0.0096(2) -0.00212(12) -0.00040(14) 0.00058(12)
B1 0.011(2) 0.0069(17) 0.0042(19) 0.0020(14) 0.0001(15) 0.0003(14)
O1 0.0192(15) 0.0228(14) 0.0082(14) 0.0019(11) 0.0010(12) 0.0061(11)
O2 0.0133(14) 0.0123(12) 0.0101(14) -0.0067(10) 0.0031(11) -0.0027(10)
O3 0.0211(15) 0.0077(12) 0.0185(15) -0.0022(10) 0.0089(12) -0.0007(10)
O4 0.0089(13) 0.0047(11) 0.0184(15) 0.0032(10) 0.0003(11) 0.0006(9)
O5 0.0051(13) 0.0067(11) 0.0208(15) 0.0013(10) 0.0018(11) 0.0002(9)
O6 0.0134(13) 0.0190(13) 0.0070(13) 0.0030(10) 0.0008(11) -0.0035(10)
O7 0.0071(13) 0.0113(12) 0.0112(14) -0.0032(10) 0.0007(10) 0.0022(9)
O8 0.0124(13) 0.0132(12) 0.0133(14) 0.0006(10) 0.0039(11) -0.0003(10)
O9 0.0144(14) 0.0067(12) 0.0176(14) -0.0008(10) -0.0031(11) 0.0038(10)
O1W 0.0156(14) 0.0185(14) 0.0130(14) 0.0047(11) 0.0023(11) 0.0079(11)

loop_
_atom_type_symbol
_atom_type_description
_atom_type_scat_dispersion_real
_atom_type_scat_dispersion_imag
_atom_type_scat_source
B B 0.0013 0.0007 'International Tables Vol C Tables 4.2.6.8 and 6.1.1.4'
H H 0.0000 0.0000 'International Tables Vol C Tables 4.2.6.8 and 6.1.1.4'
O O 0.0106 0.0060 'International Tables Vol C Tables 4.2.6.8 and 6.1.1.4'
Se Se -0.0929 2.2259 'International Tables Vol C Tables 4.2.6.8 and 6.1.1.4'
Ga Ga 0.2307 1.6083 'International Tables Vol C Tables 4.2.6.8 and 6.1.1.4'

loop_
_geom_angle_atom_site_label_1
_geom_angle_atom_site_label_2
_geom_angle_atom_site_label_3
_geom_angle
_geom_angle_site_symmetry_1
_geom_angle_site_symmetry_3
_geom_angle_publ_flag
O7 Ga1 O4 175.58(11) . . ?
O7 Ga1 O9 89.21(10) . 8_655 ?
O4 Ga1 O9 89.20(10) . 8_655 ?
O7 Ga1 O5 90.79(10) . 8_765 ?
O4 Ga1 O5 90.66(10) . 8_765 ?
O9 Ga1 O5 178.08(11) 8_655 8_765 ?
O7 Ga1 O1 87.43(11) . . ?
O4 Ga1 O1 96.68(11) . . ?
O9 Ga1 O1 89.72(11) 8_655 . ?
O5 Ga1 O1 92.20(11) 8_765 . ?
O7 Ga1 O1W 88.68(10) . . ?
O4 Ga1 O1W 87.13(11) . . ?
O9 Ga1 O1W 87.22(11) 8_655 . ?
O5 Ga1 O1W 90.86(11) 8_765 . ?
O1 Ga1 O1W 175.08(11) . . ?
O1 Se1 O2 98.61(13) . . ?
O1 Se1 O3 99.62(13) . . ?
O2 Se1 O3 92.98(12) . . ?
O4 Se2 O5 97.10(11) . . ?
O4 Se2 O6 98.47(12) . . ?
O5 Se2 O6 98.06(12) . . ?
O9 Se3 O7 96.16(12) . . ?
O9 Se3 O8 99.59(12) . . ?
O7 Se3 O8 96.39(11) . . ?
O6 B1 O2 106.0(3) . 3_645 ?
O6 B1 O8 114.8(3) . 8_655 ?
O2 B1 O8 107.2(3) 3_645 8_655 ?
O6 B1 O3 109.8(3) . . ?
O2 B1 O3 109.6(3) 3_645 . ?
O8 B1 O3 109.3(3) 8_655 . ?
Se1 O1 Ga1 133.02(16) . . ?
B1 O2 Se1 120.1(2) 3_655 . ?
B1 O3 Se1 118.9(2) . . ?
Se2 O4 Ga1 119.36(13) . . ?
Se2 O5 Ga1 119.12(13) . 8_755 ?
B1 O6 Se2 125.2(2) . . ?
Se3 O7 Ga1 121.79(13) . . ?
B1 O8 Se3 121.6(2) 8_665 . ?
Se3 O9 Ga1 126.63(14) . 8_665 ?

loop_
_geom_bond_atom_site_label_1
_geom_bond_atom_site_label_2
_geom_bond_distance
_geom_bond_site_symmetry_2
_geom_bond_publ_flag
Ga1 O7 1.939(2) . ?
Ga1 O4 1.944(2) . ?
Ga1 O9 1.954(2) 8_655 ?
Ga1 O5 1.956(2) 8_765 ?
Ga1 O1 1.973(3) . ?
Ga1 O1W 1.997(3) . ?
Se1 O1 1.662(3) . ?
Se1 O2 1.709(3) . ?
Se1 O3 1.732(2) . ?
Se2 O4 1.687(2) . ?
Se2 O5 1.687(2) . ?
Se2 O6 1.737(3) . ?
Se3 O9 1.674(2) . ?
Se3 O7 1.682(2) . ?
Se3 O8 1.737(2) . ?
B1 O6 1.453(5) . ?
B1 O2 1.470(4) 3_645 ?
B1 O8 1.478(5) 8_655 ?
B1 O3 1.479(4) . ?
O2 B1 1.470(4) 3_655 ?
O5 Ga1 1.957(2) 8_755 ?
O8 B1 1.478(5) 8_665 ?
O9 Ga1 1.953(2) 8_665 ?

loop_
_geom_hbond_atom_site_label_D
_geom_hbond_atom_site_label_H
_geom_hbond_atom_site_label_A
_geom_hbond_distance_DH
_geom_hbond_distance_HA
_geom_hbond_distance_DA
_geom_hbond_angle_DHA
_geom_hbond_site_symmetry_A
O1W H1WB O7 0.87 2.10 2.849(3) 143.2 4_565
O1W H1WA O5 0.87 1.92 2.753(3) 159.5 4_465
